data_7103732
loop_
_publ_author_name
'Sorensen, John L.'
'Vederas, John C.'

_publ_section_title
;
 Monacolin N, a compound resulting from derailment of type I iterative
 polyketide synthase function en route to lovastatin
;
_journal_coden_ASTM CHCOFS
_journal_issue 13
_journal_name_full
;
 Chemical Communications (Cambridge, United Kingdom)
;
_journal_page_first 1492
_journal_page_last 1493
_journal_paper_doi 10.1039/b304252a
_journal_year 2003
_chemical_formula_sum 'C19 H28 O3'
_chemical_formula_weight 304.41
_space_group_IT_number 19
_symmetry_cell_setting orthorhombic
_symmetry_space_group_name_Hall 'P 2ac 2ab'
_symmetry_space_group_name_H-M 'P 21 21 21'
_atom_sites_solution_hydrogens geom
_atom_sites_solution_primary direct
_atom_sites_solution_secondary difmap
_audit_creation_method SHELXL-97
_cell_angle_alpha 90.00
_cell_angle_beta 90.00
_cell_angle_gamma 90.00
_cell_formula_units_Z 4
_cell_length_a 5.5364(8)
_cell_length_b 9.9736(14)
_cell_length_c 31.173(4)
_cell_measurement_reflns_used 2396
_cell_measurement_temperature 193(2)
_cell_measurement_theta_max 23.315
_cell_measurement_theta_min 2.424
_cell_volume 1721.3(4)
_computing_cell_refinement 'Bruker SAINT (Bruker, 1997)'
_computing_data_collection 'Bruker SMART (Bruker, 1997)'
_computing_data_reduction 'Bruker SAINT (Bruker, 1997)'
_computing_molecular_graphics 'Bruker SHELXTL (Bruker, 1997)'
_computing_publication_material 'Bruker SHELXTL (Bruker, 1997)'
_computing_structure_refinement 'SHELXL-97 (Sheldrick, 1997)'
_computing_structure_solution 'SIR97 (Altomare et al., 1999)'
_diffrn_ambient_temperature 193(2)
_diffrn_detector_area_resol_mean 8.192
_diffrn_measured_fraction_theta_full 0.999
_diffrn_measured_fraction_theta_max 0.999
_diffrn_measurement_device_type 'Bruker PLATFORM diffractometer/SMART 1000 CCD area detector'
_diffrn_measurement_method '\w scans'
_diffrn_radiation_monochromator graphite
_diffrn_radiation_source 'fine-focus sealed tube'
_diffrn_radiation_type MoK\a
_diffrn_radiation_wavelength 0.71073
_diffrn_reflns_av_R_equivalents 0.0413
_diffrn_reflns_av_sigmaI/netI 0.0535
_diffrn_reflns_limit_h_max 6
_diffrn_reflns_limit_h_min -6
_diffrn_reflns_limit_k_max 12
_diffrn_reflns_limit_k_min -4
_diffrn_reflns_limit_l_max 38
_diffrn_reflns_limit_l_min -38
_diffrn_reflns_number 8084
_diffrn_reflns_theta_full 26.35
_diffrn_reflns_theta_max 26.35
_diffrn_reflns_theta_min 1.31
_diffrn_standards_decay_% 0
_diffrn_standards_interval_time 0
_diffrn_standards_number 0
_exptl_absorpt_coefficient_mu 0.077
_exptl_absorpt_correction_T_max 0.9961
_exptl_absorpt_correction_T_min 0.9682
_exptl_absorpt_correction_type multi-scan
_exptl_absorpt_process_details 'SADABS (Sheldrick, 1996)'
_exptl_crystal_colour colourless
_exptl_crystal_density_diffrn 1.175
_exptl_crystal_density_meas 0
_exptl_crystal_density_method 'not measured'
_exptl_crystal_description plate
_exptl_crystal_F_000 664
_exptl_crystal_size_max 0.42
_exptl_crystal_size_mid 0.28
_exptl_crystal_size_min 0.05
_refine_diff_density_max 0.285
_refine_diff_density_min -0.249
_refine_diff_density_rms 0.088
_refine_ls_abs_structure_details 'Flack H D (1983), Acta Cryst. A39, 876-881'
_refine_ls_abs_structure_Flack 1.2(14)
_refine_ls_extinction_method none
_refine_ls_goodness_of_fit_ref 1.094
_refine_ls_hydrogen_treatment constr
_refine_ls_matrix_type full
_refine_ls_number_parameters 200
_refine_ls_number_reflns 3504
_refine_ls_number_restraints 0
_refine_ls_restrained_S_all 1.094
_refine_ls_R_factor_all 0.0628
_refine_ls_R_factor_gt 0.0444
_refine_ls_shift/su_max 0.000
_refine_ls_shift/su_mean 0.000
_refine_ls_structure_factor_coef Fsqd
_refine_ls_weighting_details 'calc w=1/[\s^2^(Fo^2^)+(0.0532P)^2^+0.0000P] where P=(Fo^2^+2Fc^2^)/3'
_refine_ls_weighting_scheme calc
_refine_ls_wR_factor_gt 0.1041
_refine_ls_wR_factor_ref 0.1111
_reflns_number_gt 2789
_reflns_number_total 3504
_reflns_threshold_expression I>2\s(I)
_cod_data_source_file b304252a.txt
_cod_data_source_block jcv0302
_cod_depositor_comments
;
The following automatic conversions were performed:
'_symmetry_cell_setting' value 'Orthorhombic' changed to 'orthorhombic'
according to '/home/saulius/struct/CIF-dictionaries/cif_core.dic'
dictionary named 'cif_core.dic' version 2.4.1 from 2010-06-29.

Automatic conversion script
Id: cif_fix_enum 1527 2010-12-29 10:47:43Z saulius 
;
_cod_original_sg_symbol_H-M P2(1)2(1)2(1)
_cod_database_code 7103732

loop_
_symmetry_equiv_pos_as_xyz
'x, y, z'
'-x+1/2, -y, z+1/2'
'-x, y+1/2, -z+1/2'
'x+1/2, -y+1/2, -z'

loop_
_atom_site_label
_atom_site_type_symbol
_atom_site_fract_x
_atom_site_fract_y
_atom_site_fract_z
_atom_site_U_iso_or_equiv
_atom_site_adp_type
_atom_site_occupancy
_atom_site_symmetry_multiplicity
_atom_site_calc_flag
_atom_site_refinement_flags
_atom_site_disorder_assembly
_atom_site_disorder_group
O1 O 0.4623(2) 0.23726(13) -0.20902(4) 0.0286(4) Uani 1 1 d . . .
O2 O 0.7472(3) 0.18629(14) -0.25431(5) 0.0355(4) Uani 1 1 d . . .
O3 O 0.1751(2) -0.06454(14) -0.20828(5) 0.0323(4) Uani 1 1 d . . .
H3O H 0.1869 -0.1386 -0.2210 0.039 Uiso 1 1 calc R . .
C1 C 0.6042(4) 0.1462(2) -0.22785(6) 0.0251(5) Uani 1 1 d . . .
C2 C 0.5958(3) 0.0023(2) -0.21448(7) 0.0279(5) Uani 1 1 d . . .
H2A H 0.7503 -0.0195 -0.2001 0.033 Uiso 1 1 calc R . .
H2B H 0.5863 -0.0534 -0.2407 0.033 Uiso 1 1 calc R . .
C3 C 0.3908(4) -0.0390(2) -0.18485(7) 0.0268(5) Uani 1 1 d . . .
H3 H 0.4381 -0.1208 -0.1683 0.032 Uiso 1 1 calc R . .
C4 C 0.3363(4) 0.0740(2) -0.15443(7) 0.0289(5) Uani 1 1 d . . .
H4A H 0.4801 0.0925 -0.1365 0.035 Uiso 1 1 calc R . .
H4B H 0.2021 0.0478 -0.1352 0.035 Uiso 1 1 calc R . .
C5 C 0.2671(4) 0.19951(19) -0.17896(6) 0.0246(5) Uani 1 1 d . . .
H5 H 0.1162 0.1816 -0.1956 0.030 Uiso 1 1 calc R . .
C6 C 0.2296(4) 0.31965(19) -0.15155(6) 0.0271(5) Uani 1 1 d . . .
H6 H 0.3627 0.3492 -0.1348 0.032 Uiso 1 1 calc R . .
C7 C 0.0276(4) 0.3884(2) -0.14855(6) 0.0245(5) Uani 1 1 d . . .
H7 H -0.1073 0.3580 -0.1647 0.029 Uiso 1 1 calc R . .
C8 C -0.0049(3) 0.51175(19) -0.12142(6) 0.0233(4) Uani 1 1 d . . .
H8 H 0.1473 0.5239 -0.1046 0.028 Uiso 1 1 calc R . .
C9 C -0.0362(4) 0.6384(2) -0.14959(7) 0.0261(5) Uani 1 1 d . . .
H9 H 0.1244 0.6585 -0.1628 0.031 Uiso 1 1 calc R . .
C10 C -0.1036(4) 0.7566(2) -0.12221(7) 0.0318(5) Uani 1 1 d . . .
H10 H -0.0922 0.8432 -0.1348 0.038 Uiso 1 1 calc R . .
C11 C -0.1772(4) 0.7494(2) -0.08212(7) 0.0302(5) Uani 1 1 d . . .
H11 H -0.2168 0.8305 -0.0677 0.036 Uiso 1 1 calc R . .
C12 C -0.2018(4) 0.6202(2) -0.05791(6) 0.0254(5) Uani 1 1 d . . .
H12 H -0.0536 0.6093 -0.0399 0.030 Uiso 1 1 calc R . .
C13 C -0.4198(4) 0.6191(2) -0.02768(7) 0.0319(5) Uani 1 1 d . . .
H13A H -0.4073 0.6958 -0.0076 0.038 Uiso 1 1 calc R . .
H13B H -0.5693 0.6307 -0.0447 0.038 Uiso 1 1 calc R . .
C14 C -0.4375(4) 0.4892(2) -0.00194(7) 0.0369(6) Uani 1 1 d . . .
H14 H -0.5993 0.4887 0.0123 0.044 Uiso 1 1 calc R . .
C15 C -0.4293(4) 0.3680(2) -0.03200(7) 0.0357(5) Uani 1 1 d . . .
H15A H -0.4197 0.2853 -0.0145 0.043 Uiso 1 1 calc R . .
H15B H -0.5816 0.3645 -0.0486 0.043 Uiso 1 1 calc R . .
C16 C -0.2166(4) 0.3705(2) -0.06329(7) 0.0309(5) Uani 1 1 d . . .
H16A H -0.0636 0.3614 -0.0471 0.037 Uiso 1 1 calc R . .
H16B H -0.2294 0.2935 -0.0832 0.037 Uiso 1 1 calc R . .
C17 C -0.2127(4) 0.50073(19) -0.08892(6) 0.0221(4) Uani 1 1 d . . .
H17 H -0.3681 0.5069 -0.1052 0.027 Uiso 1 1 calc R . .
C18 C -0.2180(4) 0.6228(2) -0.18631(7) 0.0339(5) Uani 1 1 d . . .
H18A H -0.2299 0.7074 -0.2022 0.041 Uiso 1 1 calc R . .
H18B H -0.3766 0.5994 -0.1746 0.041 Uiso 1 1 calc R . .
H18C H -0.1637 0.5516 -0.2057 0.041 Uiso 1 1 calc R . .
C19 C -0.2482(5) 0.4810(3) 0.03330(7) 0.0495(7) Uani 1 1 d . . .
H19A H -0.2572 0.5615 0.0513 0.059 Uiso 1 1 calc R . .
H19B H -0.0872 0.4747 0.0204 0.059 Uiso 1 1 calc R . .
H19C H -0.2782 0.4015 0.0510 0.059 Uiso 1 1 calc R . .

loop_
_atom_site_aniso_label
_atom_site_aniso_U_11
_atom_site_aniso_U_22
_atom_site_aniso_U_33
_atom_site_aniso_U_23
_atom_site_aniso_U_13
_atom_site_aniso_U_12
O1 0.0322(8) 0.0217(7) 0.0320(8) 0.0014(7) 0.0099(7) 0.0035(6)
O2 0.0358(9) 0.0324(8) 0.0384(9) 0.0059(7) 0.0132(8) 0.0018(8)
O3 0.0248(7) 0.0241(8) 0.0478(10) -0.0093(8) 0.0009(7) -0.0007(6)
C1 0.0235(10) 0.0261(11) 0.0258(11) -0.0004(9) -0.0016(9) 0.0026(9)
C2 0.0235(10) 0.0213(10) 0.0389(13) -0.0021(11) 0.0035(10) 0.0035(9)
C3 0.0273(10) 0.0190(11) 0.0341(12) 0.0051(10) -0.0010(10) 0.0021(9)
C4 0.0320(11) 0.0282(11) 0.0266(11) 0.0007(10) 0.0033(10) -0.0013(9)
C5 0.0222(10) 0.0259(11) 0.0259(11) -0.0024(9) 0.0037(9) 0.0010(9)
C6 0.0275(11) 0.0272(10) 0.0264(11) -0.0066(9) -0.0015(9) -0.0014(10)
C7 0.0246(10) 0.0258(11) 0.0231(11) -0.0019(9) 0.0023(9) -0.0028(9)
C8 0.0201(9) 0.0250(11) 0.0248(11) -0.0048(9) -0.0005(8) -0.0001(9)
C9 0.0260(10) 0.0248(11) 0.0275(11) 0.0008(9) 0.0042(9) -0.0022(9)
C10 0.0373(12) 0.0191(11) 0.0391(13) 0.0031(10) 0.0006(11) -0.0027(10)
C11 0.0348(11) 0.0198(10) 0.0359(13) -0.0075(10) 0.0001(10) 0.0018(10)
C12 0.0250(10) 0.0269(10) 0.0243(11) -0.0047(9) -0.0011(9) -0.0002(9)
C13 0.0322(12) 0.0352(12) 0.0283(12) -0.0104(11) 0.0025(10) 0.0036(10)
C14 0.0360(12) 0.0441(14) 0.0307(12) 0.0003(11) 0.0097(10) 0.0003(12)
C15 0.0416(13) 0.0329(12) 0.0327(13) 0.0034(11) 0.0050(11) -0.0058(11)
C16 0.0388(12) 0.0258(11) 0.0281(12) -0.0012(10) 0.0034(10) 0.0007(10)
C17 0.0235(9) 0.0207(9) 0.0222(10) -0.0043(9) 0.0011(8) 0.0003(9)
C18 0.0388(12) 0.0340(12) 0.0289(12) 0.0022(10) 0.0017(11) 0.0024(11)
C19 0.0687(17) 0.0524(15) 0.0272(13) -0.0006(12) 0.0025(13) 0.0044(15)

loop_
_atom_type_symbol
_atom_type_description
_atom_type_scat_dispersion_real
_atom_type_scat_dispersion_imag
_atom_type_scat_source
C C 0.0033 0.0016 'International Tables Vol C Tables 4.2.6.8 and 6.1.1.4'
H H 0.0000 0.0000 'International Tables Vol C Tables 4.2.6.8 and 6.1.1.4'
O O 0.0106 0.0060 'International Tables Vol C Tables 4.2.6.8 and 6.1.1.4'

loop_
_geom_angle_atom_site_label_1
_geom_angle_atom_site_label_2
_geom_angle_atom_site_label_3
_geom_angle
_geom_angle_site_symmetry_1
_geom_angle_site_symmetry_3
_geom_angle_publ_flag
C1 O1 C5 122.33(15) . . ?
O2 C1 O1 117.34(18) . . ?
O2 C1 C2 121.80(19) . . ?
O1 C1 C2 120.75(18) . . ?
C1 C2 C3 116.91(17) . . ?
O3 C3 C4 106.83(16) . . ?
O3 C3 C2 111.29(17) . . ?
C4 C3 C2 109.26(17) . . ?
C3 C4 C5 110.58(17) . . ?
O1 C5 C6 105.12(15) . . ?
O1 C5 C4 110.19(15) . . ?
C6 C5 C4 114.25(17) . . ?
C7 C6 C5 125.4(2) . . ?
C6 C7 C8 124.65(19) . . ?
C7 C8 C17 113.70(16) . . ?
C7 C8 C9 111.23(16) . . ?
C17 C8 C9 110.39(16) . . ?
C10 C9 C18 109.94(17) . . ?
C10 C9 C8 110.24(16) . . ?
C18 C9 C8 114.48(17) . . ?
C11 C10 C9 125.0(2) . . ?
C10 C11 C12 123.6(2) . . ?
C11 C12 C13 112.80(17) . . ?
C11 C12 C17 110.71(16) . . ?
C13 C12 C17 110.54(17) . . ?
C14 C13 C12 112.33(17) . . ?
C19 C14 C13 112.4(2) . . ?
C19 C14 C15 112.3(2) . . ?
C13 C14 C15 110.28(17) . . ?
C16 C15 C14 113.61(19) . . ?
C17 C16 C15 111.02(18) . . ?
C16 C17 C12 109.38(15) . . ?
C16 C17 C8 114.62(17) . . ?
C12 C17 C8 109.27(16) . . ?

loop_
_geom_bond_atom_site_label_1
_geom_bond_atom_site_label_2
_geom_bond_distance
_geom_bond_site_symmetry_2
_geom_bond_publ_flag
O1 C1 1.337(2) . ?
O1 C5 1.479(2) . ?
O2 C1 1.211(2) . ?
O3 C3 1.423(2) . ?
C1 C2 1.495(3) . ?
C2 C3 1.520(3) . ?
C3 C4 1.504(3) . ?
C4 C5 1.516(3) . ?
C5 C6 1.486(3) . ?
C6 C7 1.315(3) . ?
C7 C8 1.503(3) . ?
C8 C17 1.537(3) . ?
C8 C9 1.548(3) . ?
C9 C10 1.503(3) . ?
C9 C18 1.532(3) . ?
C10 C11 1.317(3) . ?
C11 C12 1.500(3) . ?
C12 C13 1.531(3) . ?
C12 C17 1.536(3) . ?
C13 C14 1.527(3) . ?
C14 C19 1.521(3) . ?
C14 C15 1.530(3) . ?
C15 C16 1.529(3) . ?
C16 C17 1.525(3) . ?

loop_
_geom_torsion_atom_site_label_1
_geom_torsion_atom_site_label_2
_geom_torsion_atom_site_label_3
_geom_torsion_atom_site_label_4
_geom_torsion
_geom_torsion_site_symmetry_1
_geom_torsion_site_symmetry_2
_geom_torsion_site_symmetry_3
_geom_torsion_site_symmetry_4
_geom_torsion_publ_flag
C5 O1 C1 O2 174.75(18) . . . . ?
C5 O1 C1 C2 -9.0(3) . . . . ?
O2 C1 C2 C3 -173.33(19) . . . . ?
O1 C1 C2 C3 10.6(3) . . . . ?
C1 C2 C3 O3 82.4(2) . . . . ?
C1 C2 C3 C4 -35.3(2) . . . . ?
O3 C3 C4 C5 -61.7(2) . . . . ?
C2 C3 C4 C5 58.8(2) . . . . ?
C1 O1 C5 C6 155.57(17) . . . . ?
C1 O1 C5 C4 32.0(2) . . . . ?
C3 C4 C5 O1 -57.2(2) . . . . ?
C3 C4 C5 C6 -175.23(17) . . . . ?
O1 C5 C6 C7 119.1(2) . . . . ?
C4 C5 C6 C7 -120.0(2) . . . . ?
C5 C6 C7 C8 -178.45(18) . . . . ?
C6 C7 C8 C17 -123.7(2) . . . . ?
C6 C7 C8 C9 111.0(2) . . . . ?
C7 C8 C9 C10 171.92(16) . . . . ?
C17 C8 C9 C10 44.7(2) . . . . ?
C7 C8 C9 C18 47.4(2) . . . . ?
C17 C8 C9 C18 -79.8(2) . . . . ?
C18 C9 C10 C11 113.3(2) . . . . ?
C8 C9 C10 C11 -13.8(3) . . . . ?
C9 C10 C11 C12 0.6(3) . . . . ?
C10 C11 C12 C13 -143.1(2) . . . . ?
C10 C11 C12 C17 -18.6(3) . . . . ?
C11 C12 C13 C14 -177.79(18) . . . . ?
C17 C12 C13 C14 57.7(2) . . . . ?
C12 C13 C14 C19 73.5(2) . . . . ?
C12 C13 C14 C15 -52.7(2) . . . . ?
C19 C14 C15 C16 -74.9(2) . . . . ?
C13 C14 C15 C16 51.3(3) . . . . ?
C14 C15 C16 C17 -54.6(3) . . . . ?
C15 C16 C17 C12 57.2(2) . . . . ?
C15 C16 C17 C8 -179.75(17) . . . . ?
C11 C12 C17 C16 175.33(17) . . . . ?
C13 C12 C17 C16 -58.9(2) . . . . ?
C11 C12 C17 C8 49.1(2) . . . . ?
C13 C12 C17 C8 174.84(16) . . . . ?
C7 C8 C17 C16 47.0(2) . . . . ?
C9 C8 C17 C16 172.77(17) . . . . ?
C7 C8 C17 C12 170.12(16) . . . . ?
C9 C8 C17 C12 -64.1(2) . . . . ?

loop_
_cod_related_entry_id
_cod_related_entry_database
_cod_related_entry_code
1 ChemSpider 21198873
